data_4317168
loop_
_publ_author_name
'Michael F. Primik'
'Simone G\"oschl'
'Michael A. Jakupec'
'Alexander Roller'
'Bernhard K. Keppler'
'Vladimir B. Arion'

_publ_section_title
;
 Structure-Activity Relationships of Highly Cytotoxic Copper(II) Complexes
 with Modified Indolo[3,2-c]quinoline Ligands
;
_journal_name_full 'Inorganic Chemistry'
_journal_page_first 11084
_journal_page_last 11095
_journal_paper_doi 10.1021/ic101633z
_journal_volume 49
_journal_year 2010
_chemical_formula_moiety 'C23 H19 N5'
_chemical_formula_sum 'C23 H19 N5'
_chemical_formula_weight 365.43
_chemical_name_systematic
; 
N-(7,12-dihydroindolo[3,2-d][1]benzazepin-6-yliden)-N'-(1-pyridin-2-yl-
ethylidene)azine (HL^5b^)
;
_space_group_IT_number 14
_symmetry_cell_setting monoclinic
_symmetry_space_group_name_Hall '-P 2yn'
_symmetry_space_group_name_H-M 'P 1 21/n 1'
_atom_sites_solution_hydrogens geom
_atom_sites_solution_primary direct
_atom_sites_solution_secondary difmap
_audit_creation_method SHELXL-97
_cell_angle_alpha 90.00
_cell_angle_beta 107.747(4)
_cell_angle_gamma 90.00
_cell_formula_units_Z 4
_cell_length_a 10.6889(7)
_cell_length_b 13.6296(11)
_cell_length_c 12.8100(9)
_cell_measurement_reflns_used 1705
_cell_measurement_temperature 100(2)
_cell_measurement_theta_max 20.33
_cell_measurement_theta_min 2.50
_cell_volume 1777.4(2)
_computing_structure_refinement 'SHELXL-97 (Sheldrick, 1997)'
_computing_structure_solution 'SHELXS-97 (Sheldrick, 1990)'
_diffrn_ambient_temperature 100(2)
_diffrn_measured_fraction_theta_full 0.999
_diffrn_measured_fraction_theta_max 0.999
_diffrn_radiation_monochromator graphite
_diffrn_radiation_source 'fine-focus sealed tube'
_diffrn_radiation_type MoK\a
_diffrn_radiation_wavelength 0.71073
_diffrn_reflns_av_R_equivalents 0.1791
_diffrn_reflns_av_sigmaI/netI 0.1055
_diffrn_reflns_limit_h_max 12
_diffrn_reflns_limit_h_min -12
_diffrn_reflns_limit_k_max 16
_diffrn_reflns_limit_k_min -16
_diffrn_reflns_limit_l_max 15
_diffrn_reflns_limit_l_min -15
_diffrn_reflns_number 43131
_diffrn_reflns_theta_full 25.50
_diffrn_reflns_theta_max 25.50
_diffrn_reflns_theta_min 2.18
_exptl_absorpt_coefficient_mu 0.084
_exptl_absorpt_correction_T_max 0.9983
_exptl_absorpt_correction_T_min 0.9883
_exptl_absorpt_correction_type multi-scan
_exptl_absorpt_process_details SADABS
_exptl_crystal_colour colorless
_exptl_crystal_density_diffrn 1.366
_exptl_crystal_density_method 'not measured'
_exptl_crystal_description plate
_exptl_crystal_F_000 768
_exptl_crystal_size_max 0.14
_exptl_crystal_size_mid 0.09
_exptl_crystal_size_min 0.02
_refine_diff_density_max 0.287
_refine_diff_density_min -0.255
_refine_diff_density_rms 0.067
_refine_ls_extinction_coef 0.0070(13)
_refine_ls_extinction_expression Fc^*^=kFc[1+0.001xFc^2^\l^3^/sin(2\q)]^-1/4^
_refine_ls_extinction_method SHELXL
_refine_ls_goodness_of_fit_ref 0.931
_refine_ls_hydrogen_treatment constr
_refine_ls_matrix_type full
_refine_ls_number_parameters 255
_refine_ls_number_reflns 3307
_refine_ls_number_restraints 0
_refine_ls_restrained_S_all 0.931
_refine_ls_R_factor_all 0.1355
_refine_ls_R_factor_gt 0.0572
_refine_ls_shift/su_max 0.000
_refine_ls_shift/su_mean 0.000
_refine_ls_structure_factor_coef Fsqd
_refine_ls_weighting_details 'calc w=1/[\s^2^(Fo^2^)+(0.0646P)^2^+0.0000P] where P=(Fo^2^+2Fc^2^)/3'
_refine_ls_weighting_scheme calc
_refine_ls_wR_factor_gt 0.1114
_refine_ls_wR_factor_ref 0.1308
_reflns_number_gt 1826
_reflns_number_total 3307
_reflns_threshold_expression >2sigma(I)
_cod_data_source_file ic101633z_si_002_3.cif
_cod_data_source_block mipr067
_cod_database_code 4317168

loop_
_symmetry_equiv_pos_as_xyz
'x, y, z'
'-x+1/2, y+1/2, -z+1/2'
'-x, -y, -z'
'x-1/2, -y-1/2, z-1/2'

loop_
_atom_site_label
_atom_site_type_symbol
_atom_site_fract_x
_atom_site_fract_y
_atom_site_fract_z
_atom_site_U_iso_or_equiv
_atom_site_adp_type
_atom_site_occupancy
_atom_site_symmetry_multiplicity
_atom_site_calc_flag
_atom_site_refinement_flags
_atom_site_disorder_assembly
_atom_site_disorder_group
C1 C 0.2103(3) -0.0178(2) 1.0308(2) 0.0220(7) Uani 1 1 d . . .
H1 H 0.1926 0.0058 1.0946 0.026 Uiso 1 1 calc R . .
C2 C 0.1516(3) -0.1028(2) 0.9823(2) 0.0271(7) Uani 1 1 d . . .
H2 H 0.0930 -0.1370 1.0123 0.032 Uiso 1 1 calc R . .
C3 C 0.1774(3) -0.1391(2) 0.8895(2) 0.0280(7) Uani 1 1 d . . .
H3 H 0.1362 -0.1977 0.8556 0.034 Uiso 1 1 calc R . .
C4 C 0.2636(3) -0.0890(2) 0.8471(2) 0.0232(7) Uani 1 1 d . . .
H4 H 0.2831 -0.1147 0.7849 0.028 Uiso 1 1 calc R . .
C4A C 0.3222(3) -0.00181(19) 0.8940(2) 0.0185(6) Uani 1 1 d . . .
N5 N 0.4112(2) 0.04136(16) 0.84501(17) 0.0201(6) Uani 1 1 d . . .
H5 H 0.4584 -0.0012 0.8214 0.024 Uiso 1 1 calc R . .
C6 C 0.4367(3) 0.1367(2) 0.8280(2) 0.0185(7) Uani 1 1 d . . .
C7 C 0.3685(3) 0.21582(19) 0.8708(2) 0.0207(7) Uani 1 1 d . . .
H7A H 0.2732 0.2131 0.8314 0.025 Uiso 1 1 calc R . .
H7B H 0.4015 0.2805 0.8557 0.025 Uiso 1 1 calc R . .
C7A C 0.3890(3) 0.2067(2) 0.9918(2) 0.0192(6) Uani 1 1 d . . .
C7B C 0.4361(2) 0.27927(19) 1.0752(2) 0.0176(6) Uani 1 1 d . . .
C8 C 0.4776(3) 0.3766(2) 1.0771(2) 0.0234(7) Uani 1 1 d . . .
H8 H 0.4825 0.4073 1.0119 0.028 Uiso 1 1 calc R . .
C9 C 0.5112(3) 0.4278(2) 1.1744(2) 0.0263(7) Uani 1 1 d . . .
H9 H 0.5394 0.4940 1.1758 0.032 Uiso 1 1 calc R . .
C10 C 0.5045(3) 0.3841(2) 1.2712(2) 0.0274(7) Uani 1 1 d . . .
H10 H 0.5279 0.4211 1.3372 0.033 Uiso 1 1 calc R . .
C11 C 0.4646(3) 0.2882(2) 1.2725(2) 0.0251(7) Uani 1 1 d . . .
H11 H 0.4612 0.2581 1.3386 0.030 Uiso 1 1 calc R . .
C11A C 0.4293(3) 0.2365(2) 1.1741(2) 0.0192(7) Uani 1 1 d . . .
N12 N 0.3820(2) 0.14266(16) 1.15164(17) 0.0205(6) Uani 1 1 d . . .
H12 H 0.3704 0.1004 1.1998 0.025 Uiso 1 1 calc R . .
C12A C 0.3556(3) 0.12577(19) 1.0400(2) 0.0185(6) Uani 1 1 d . . .
C12B C 0.2962(3) 0.03493(19) 0.9877(2) 0.0183(6) Uani 1 1 d . . .
N13 N 0.5158(2) 0.16215(15) 0.77017(16) 0.0167(5) Uani 1 1 d . . .
N14 N 0.5688(2) 0.08123(17) 0.73400(18) 0.0268(6) Uani 1 1 d . . .
C15 C 0.6081(3) 0.0980(2) 0.6494(2) 0.0245(7) Uani 1 1 d . . .
C16 C 0.6674(3) 0.0143(2) 0.6079(2) 0.0248(7) Uani 1 1 d . . .
N17 N 0.7082(2) -0.06245(17) 0.67596(19) 0.0301(6) Uani 1 1 d . . .
C18 C 0.7650(3) -0.1383(2) 0.6400(2) 0.0308(8) Uani 1 1 d . . .
H18 H 0.7976 -0.1912 0.6889 0.037 Uiso 1 1 calc R . .
C19 C 0.7785(3) -0.1436(2) 0.5367(2) 0.0326(8) Uani 1 1 d . . .
H19 H 0.8189 -0.1987 0.5150 0.039 Uiso 1 1 calc R . .
C20 C 0.7315(3) -0.0661(2) 0.4654(3) 0.0347(8) Uani 1 1 d . . .
H20 H 0.7368 -0.0678 0.3928 0.042 Uiso 1 1 calc R . .
C21 C 0.6765(3) 0.0138(2) 0.5020(2) 0.0285(7) Uani 1 1 d . . .
H21 H 0.6450 0.0681 0.4548 0.034 Uiso 1 1 calc R . .
C22 C 0.5926(3) 0.1933(2) 0.5885(2) 0.0310(8) Uani 1 1 d . . .
H22A H 0.5132 0.1910 0.5251 0.046 Uiso 1 1 calc R . .
H22B H 0.6694 0.2044 0.5634 0.046 Uiso 1 1 calc R . .
H22C H 0.5850 0.2470 0.6371 0.046 Uiso 1 1 calc R . .

loop_
_atom_site_aniso_label
_atom_site_aniso_U_11
_atom_site_aniso_U_22
_atom_site_aniso_U_33
_atom_site_aniso_U_23
_atom_site_aniso_U_13
_atom_site_aniso_U_12
C1 0.0288(17) 0.0252(17) 0.0121(15) -0.0006(13) 0.0062(13) -0.0012(14)
C2 0.0361(19) 0.0273(18) 0.0186(16) 0.0011(14) 0.0096(14) -0.0073(15)
C3 0.0371(19) 0.0224(17) 0.0226(16) -0.0004(14) 0.0065(14) -0.0091(14)
C4 0.0342(18) 0.0226(17) 0.0133(15) -0.0028(13) 0.0078(13) -0.0001(14)
C4A 0.0222(15) 0.0199(16) 0.0129(14) 0.0040(12) 0.0046(12) 0.0045(13)
N5 0.0206(13) 0.0204(14) 0.0217(13) -0.0015(11) 0.0101(11) 0.0017(11)
C6 0.0203(16) 0.0180(17) 0.0150(15) 0.0013(12) 0.0023(13) 0.0012(12)
C7 0.0234(16) 0.0179(16) 0.0217(15) 0.0001(12) 0.0081(13) -0.0007(13)
C7A 0.0218(16) 0.0219(16) 0.0168(15) -0.0006(13) 0.0101(13) 0.0038(13)
C7B 0.0162(15) 0.0208(16) 0.0176(15) -0.0010(12) 0.0078(12) 0.0001(12)
C8 0.0226(17) 0.0245(17) 0.0257(16) -0.0014(14) 0.0113(13) 0.0000(13)
C9 0.0260(17) 0.0247(17) 0.0292(18) -0.0044(14) 0.0098(14) -0.0026(14)
C10 0.0252(18) 0.0307(19) 0.0255(17) -0.0114(14) 0.0065(14) -0.0044(14)
C11 0.0271(17) 0.0326(19) 0.0158(16) -0.0024(13) 0.0072(13) -0.0016(14)
C11A 0.0200(15) 0.0210(16) 0.0171(15) -0.0022(13) 0.0065(13) -0.0001(12)
N12 0.0300(14) 0.0191(14) 0.0130(12) 0.0028(10) 0.0074(10) -0.0006(11)
C12A 0.0218(16) 0.0195(16) 0.0142(14) -0.0006(12) 0.0056(12) 0.0006(13)
C12B 0.0209(15) 0.0193(16) 0.0137(15) 0.0026(12) 0.0039(12) 0.0006(12)
N13 0.0269(14) 0.0164(13) 0.0090(11) -0.0006(9) 0.0087(10) -0.0017(11)
N14 0.0242(14) 0.0365(16) 0.0198(13) 0.0004(12) 0.0068(11) -0.0024(12)
C15 0.0231(17) 0.0295(18) 0.0195(16) 0.0007(14) 0.0043(13) -0.0019(14)
C16 0.0185(16) 0.0349(19) 0.0201(16) -0.0002(14) 0.0046(13) -0.0028(14)
N17 0.0397(16) 0.0255(15) 0.0292(15) 0.0023(12) 0.0165(13) 0.0014(13)
C18 0.0328(19) 0.0301(19) 0.0326(18) -0.0022(15) 0.0147(15) -0.0006(15)
C19 0.0290(19) 0.035(2) 0.038(2) -0.0075(16) 0.0158(16) -0.0041(15)
C20 0.0286(18) 0.047(2) 0.0300(18) -0.0088(17) 0.0120(15) -0.0048(16)
C21 0.0226(17) 0.0374(19) 0.0259(17) 0.0003(15) 0.0079(14) -0.0028(14)
C22 0.0281(18) 0.0353(19) 0.0289(18) 0.0055(15) 0.0079(15) -0.0019(15)

loop_
_atom_type_symbol
_atom_type_description
_atom_type_scat_dispersion_real
_atom_type_scat_dispersion_imag
_atom_type_scat_source
C C 0.0033 0.0016 'International Tables Vol C Tables 4.2.6.8 and 6.1.1.4'
H H 0.0000 0.0000 'International Tables Vol C Tables 4.2.6.8 and 6.1.1.4'
N N 0.0061 0.0033 'International Tables Vol C Tables 4.2.6.8 and 6.1.1.4'

loop_
_geom_angle_atom_site_label_1
_geom_angle_atom_site_label_2
_geom_angle_atom_site_label_3
_geom_angle
_geom_angle_site_symmetry_1
_geom_angle_site_symmetry_3
_geom_angle_publ_flag
C2 C1 C12B 121.2(2) . . ?
C2 C1 H1 119.4 . . ?
C12B C1 H1 119.4 . . ?
C1 C2 C3 120.3(3) . . ?
C1 C2 H2 119.9 . . ?
C3 C2 H2 119.9 . . ?
C4 C3 C2 119.3(3) . . ?
C4 C3 H3 120.4 . . ?
C2 C3 H3 120.4 . . ?
C3 C4 C4A 121.2(2) . . ?
C3 C4 H4 119.4 . . ?
C4A C4 H4 119.4 . . ?
C4 C4A C12B 119.5(2) . . ?
C4 C4A N5 116.0(2) . . ?
C12B C4A N5 124.4(2) . . ?
C6 N5 C4A 131.5(2) . . ?
C6 N5 H5 114.2 . . ?
C4A N5 H5 114.2 . . ?
N13 C6 N5 122.2(2) . . ?
N13 C6 C7 118.7(2) . . ?
N5 C6 C7 119.1(2) . . ?
C6 C7 C7A 112.6(2) . . ?
C6 C7 H7A 109.1 . . ?
C7A C7 H7A 109.1 . . ?
C6 C7 H7B 109.1 . . ?
C7A C7 H7B 109.1 . . ?
H7A C7 H7B 107.8 . . ?
C12A C7A C7B 107.6(2) . . ?
C12A C7A C7 123.9(2) . . ?
C7B C7A C7 128.4(2) . . ?
C8 C7B C11A 118.5(2) . . ?
C8 C7B C7A 135.1(2) . . ?
C11A C7B C7A 106.4(2) . . ?
C9 C8 C7B 119.4(3) . . ?
C9 C8 H8 120.3 . . ?
C7B C8 H8 120.3 . . ?
C8 C9 C10 121.2(3) . . ?
C8 C9 H9 119.4 . . ?
C10 C9 H9 119.4 . . ?
C11 C10 C9 121.0(3) . . ?
C11 C10 H10 119.5 . . ?
C9 C10 H10 119.5 . . ?
C10 C11 C11A 117.9(3) . . ?
C10 C11 H11 121.0 . . ?
C11A C11 H11 121.0 . . ?
N12 C11A C11 129.9(2) . . ?
N12 C11A C7B 108.1(2) . . ?
C11 C11A C7B 122.0(3) . . ?
C11A N12 C12A 108.4(2) . . ?
C11A N12 H12 125.8 . . ?
C12A N12 H12 125.8 . . ?
C7A C12A N12 109.4(2) . . ?
C7A C12A C12B 128.0(2) . . ?
N12 C12A C12B 122.5(2) . . ?
C4A C12B C1 118.5(2) . . ?
C4A C12B C12A 121.6(2) . . ?
C1 C12B C12A 119.9(2) . . ?
C6 N13 N14 111.9(2) . . ?
C15 N14 N13 114.2(2) . . ?
N14 C15 C16 116.5(2) . . ?
N14 C15 C22 125.1(3) . . ?
C16 C15 C22 118.3(2) . . ?
N17 C16 C21 121.5(3) . . ?
N17 C16 C15 117.2(2) . . ?
C21 C16 C15 121.2(3) . . ?
C16 N17 C18 117.7(2) . . ?
N17 C18 C19 124.0(3) . . ?
N17 C18 H18 118.0 . . ?
C19 C18 H18 118.0 . . ?
C18 C19 C20 118.0(3) . . ?
C18 C19 H19 121.0 . . ?
C20 C19 H19 121.0 . . ?
C21 C20 C19 118.8(3) . . ?
C21 C20 H20 120.6 . . ?
C19 C20 H20 120.6 . . ?
C20 C21 C16 119.8(3) . . ?
C20 C21 H21 120.1 . . ?
C16 C21 H21 120.1 . . ?
C15 C22 H22A 109.5 . . ?
C15 C22 H22B 109.5 . . ?
H22A C22 H22B 109.5 . . ?
C15 C22 H22C 109.5 . . ?
H22A C22 H22C 109.5 . . ?
H22B C22 H22C 109.5 . . ?

loop_
_geom_bond_atom_site_label_1
_geom_bond_atom_site_label_2
_geom_bond_distance
_geom_bond_site_symmetry_2
_geom_bond_publ_flag
C1 C2 1.373(4) . ?
C1 C12B 1.405(4) . ?
C1 H1 0.9500 . ?
C2 C3 1.391(4) . ?
C2 H2 0.9500 . ?
C3 C4 1.384(4) . ?
C3 H3 0.9500 . ?
C4 C4A 1.392(4) . ?
C4 H4 0.9500 . ?
C4A C12B 1.404(3) . ?
C4A N5 1.417(3) . ?
N5 C6 1.359(3) . ?
N5 H5 0.8800 . ?
C6 N13 1.329(3) . ?
C6 C7 1.497(3) . ?
C7 C7A 1.502(3) . ?
C7 H7A 0.9900 . ?
C7 H7B 0.9900 . ?
C7A C12A 1.364(4) . ?
C7A C7B 1.430(4) . ?
C7B C8 1.397(4) . ?
C7B C11A 1.416(3) . ?
C8 C9 1.377(4) . ?
C8 H8 0.9500 . ?
C9 C10 1.397(4) . ?
C9 H9 0.9500 . ?
C10 C11 1.378(4) . ?
C10 H10 0.9500 . ?
C11 C11A 1.392(4) . ?
C11 H11 0.9500 . ?
C11A N12 1.374(3) . ?
N12 C12A 1.390(3) . ?
N12 H12 0.8800 . ?
C12A C12B 1.458(4) . ?
N13 N14 1.382(3) . ?
N14 C15 1.297(3) . ?
C15 C16 1.480(4) . ?
C15 C22 1.498(4) . ?
C16 N17 1.346(3) . ?
C16 C21 1.390(4) . ?
N17 C18 1.348(4) . ?
C18 C19 1.376(4) . ?
C18 H18 0.9500 . ?
C19 C20 1.387(4) . ?
C19 H19 0.9500 . ?
C20 C21 1.385(4) . ?
C20 H20 0.9500 . ?
C21 H21 0.9500 . ?
C22 H22A 0.9800 . ?
C22 H22B 0.9800 . ?
C22 H22C 0.9800 . ?

loop_
_geom_torsion_atom_site_label_1
_geom_torsion_atom_site_label_2
_geom_torsion_atom_site_label_3
_geom_torsion_atom_site_label_4
_geom_torsion
_geom_torsion_site_symmetry_1
_geom_torsion_site_symmetry_2
_geom_torsion_site_symmetry_3
_geom_torsion_site_symmetry_4
_geom_torsion_publ_flag
C12B C1 C2 C3 0.7(4) . . . . ?
C1 C2 C3 C4 0.5(4) . . . . ?
C2 C3 C4 C4A -1.7(4) . . . . ?
C3 C4 C4A C12B 1.7(4) . . . . ?
C3 C4 C4A N5 178.5(2) . . . . ?
C4 C4A N5 C6 143.8(3) . . . . ?
C12B C4A N5 C6 -39.6(4) . . . . ?
C4A N5 C6 N13 -173.1(2) . . . . ?
C4A N5 C6 C7 3.7(4) . . . . ?
N13 C6 C7 C7A -127.6(3) . . . . ?
N5 C6 C7 C7A 55.4(3) . . . . ?
C6 C7 C7A C12A -57.9(4) . . . . ?
C6 C7 C7A C7B 126.8(3) . . . . ?
C12A C7A C7B C8 -176.1(3) . . . . ?
C7 C7A C7B C8 -0.2(5) . . . . ?
C12A C7A C7B C11A 0.4(3) . . . . ?
C7 C7A C7B C11A 176.3(3) . . . . ?
C11A C7B C8 C9 0.3(4) . . . . ?
C7A C7B C8 C9 176.5(3) . . . . ?
C7B C8 C9 C10 0.0(4) . . . . ?
C8 C9 C10 C11 0.3(4) . . . . ?
C9 C10 C11 C11A -0.8(4) . . . . ?
C10 C11 C11A N12 -177.3(3) . . . . ?
C10 C11 C11A C7B 1.2(4) . . . . ?
C8 C7B C11A N12 177.8(2) . . . . ?
C7A C7B C11A N12 0.7(3) . . . . ?
C8 C7B C11A C11 -1.0(4) . . . . ?
C7A C7B C11A C11 -178.2(3) . . . . ?
C11 C11A N12 C12A 177.3(3) . . . . ?
C7B C11A N12 C12A -1.4(3) . . . . ?
C7B C7A C12A N12 -1.3(3) . . . . ?
C7 C7A C12A N12 -177.4(2) . . . . ?
C7B C7A C12A C12B 176.4(2) . . . . ?
C7 C7A C12A C12B 0.2(4) . . . . ?
C11A N12 C12A C7A 1.7(3) . . . . ?
C11A N12 C12A C12B -176.1(2) . . . . ?
C4 C4A C12B C1 -0.5(4) . . . . ?
N5 C4A C12B C1 -177.0(2) . . . . ?
C4 C4A C12B C12A 179.8(2) . . . . ?
N5 C4A C12B C12A 3.3(4) . . . . ?
C2 C1 C12B C4A -0.7(4) . . . . ?
C2 C1 C12B C12A 179.1(3) . . . . ?
C7A C12A C12B C4A 32.0(4) . . . . ?
N12 C12A C12B C4A -150.6(2) . . . . ?
C7A C12A C12B C1 -147.7(3) . . . . ?
N12 C12A C12B C1 29.7(4) . . . . ?
N5 C6 N13 N14 -1.6(3) . . . . ?
C7 C6 N13 N14 -178.5(2) . . . . ?
C6 N13 N14 C15 157.6(2) . . . . ?
N13 N14 C15 C16 179.2(2) . . . . ?
N13 N14 C15 C22 -3.6(4) . . . . ?
N14 C15 C16 N17 -17.6(4) . . . . ?
C22 C15 C16 N17 165.0(2) . . . . ?
N14 C15 C16 C21 160.4(3) . . . . ?
C22 C15 C16 C21 -17.0(4) . . . . ?
C21 C16 N17 C18 3.4(4) . . . . ?
C15 C16 N17 C18 -178.6(3) . . . . ?
C16 N17 C18 C19 -2.8(4) . . . . ?
N17 C18 C19 C20 0.3(4) . . . . ?
C18 C19 C20 C21 1.7(4) . . . . ?
C19 C20 C21 C16 -1.1(4) . . . . ?
N17 C16 C21 C20 -1.5(4) . . . . ?
C15 C16 C21 C20 -179.4(3) . . . . ?
